data_4304704
loop_
_publ_author_name
'Eduardo C. Escudero-Ad\'an'
'Jordi Benet-Buchholz'
'Arjan W. Kleij'

_publ_section_title
;
Supramolecular Adsorption of Alkaloids by Metallosalphen Complexes
;
_journal_name_full 'Inorganic Chemistry'
_journal_page_first 4256
_journal_page_last 4263
_journal_paper_doi 10.1021/ic702257e
_journal_volume 47
_journal_year 2008
_chemical_formula_sum 'C94 H123 N9 O4 Zn2'
_chemical_formula_weight 1573.75
_space_group_IT_number 2
_symmetry_cell_setting triclinic
_symmetry_space_group_name_Hall '-P 1'
_symmetry_space_group_name_H-M 'P -1'
_atom_sites_solution_hydrogens geom
_atom_sites_solution_primary direct
_atom_sites_solution_secondary difmap
_audit_creation_method SHELXL-97
_cell_angle_alpha 74.724(2)
_cell_angle_beta 65.086(2)
_cell_angle_gamma 85.266(2)
_cell_formula_units_Z 2
_cell_length_a 16.7428(7)
_cell_length_b 17.3403(7)
_cell_length_c 17.5030(7)
_cell_measurement_reflns_used 9399
_cell_measurement_temperature 100(2)
_cell_measurement_theta_max 0.00
_cell_measurement_theta_min 0.00
_cell_volume 4443.5(3)
_computing_cell_refinement 'Bruker-Nonius Apex v1.0-22 2002'
_computing_data_collection 'Bruker-Nonius Apex v1.0-22 2002'
_computing_data_reduction 'SAINT+ Version 7.06A Bruker-Nonius, 2004'
_computing_molecular_graphics 'Shelxtl Version 6.12 (Sheldrick, 2001)'
_computing_publication_material 'Shelxtl Version 6.12 (Sheldrick, 2001)'
_computing_structure_refinement 'Shelxtl Version 6.12 (Sheldrick, 2001)'
_computing_structure_solution 'Shelxtl Version 6.12 (Sheldrick, 2001)'
_diffrn_ambient_temperature 100(2)
_diffrn_detector_area_resol_mean 512
_diffrn_detector_type '4K CCD area detector APEX II'
_diffrn_measured_fraction_theta_full 0.733
_diffrn_measured_fraction_theta_max 0.733
_diffrn_measurement_device_type 'Kappa 4-axis goniometer bruker-nonius'
_diffrn_measurement_method
;
 Fullsphere data collection, phi and omega scans
;
_diffrn_measurement_specimen_support 'magnetic support whith 10 micron nylon fiber cryoloop'
_diffrn_radiation_monochromator 'Multilayer Montel 200 mirrors'
_diffrn_radiation_type MoK\a
_diffrn_radiation_wavelength 0.71073
_diffrn_reflns_av_R_equivalents 0.0342
_diffrn_reflns_av_sigmaI/netI 0.0470
_diffrn_reflns_limit_h_max 15
_diffrn_reflns_limit_h_min -28
_diffrn_reflns_limit_k_max 29
_diffrn_reflns_limit_k_min -29
_diffrn_reflns_limit_l_max 30
_diffrn_reflns_limit_l_min -29
_diffrn_reflns_number 86437
_diffrn_reflns_theta_full 37.84
_diffrn_reflns_theta_max 37.84
_diffrn_reflns_theta_min 2.73
_diffrn_source 'rotating anode X-ray tube'
_diffrn_source_current 90
_diffrn_source_power 50
_diffrn_source_size '3 mm x 0.3 mm fine focus'
_diffrn_source_type 'Bruker-Nonius FR 591'
_exptl_absorpt_coefficient_mu 0.593
_exptl_absorpt_correction_T_max 1.000000
_exptl_absorpt_correction_T_min 0.881553
_exptl_absorpt_correction_type empirical
_exptl_absorpt_process_details
; 
 SADABS Version 2.1 2003 Bruker-Nonius
 Blessing, Acta Cryst. (1995) A51 33-38
;
_exptl_crystal_colour colorless
_exptl_crystal_density_diffrn 1.176
_exptl_crystal_density_method 'not measured'
_exptl_crystal_description Block
_exptl_crystal_F_000 1684
_exptl_crystal_size_max 0.40
_exptl_crystal_size_mid 0.40
_exptl_crystal_size_min 0.30
_refine_diff_density_max 1.711
_refine_diff_density_min -0.689
_refine_diff_density_rms 0.091
_refine_ls_extinction_method none
_refine_ls_goodness_of_fit_ref 1.115
_refine_ls_hydrogen_treatment noref
_refine_ls_matrix_type full
_refine_ls_number_parameters 1170
_refine_ls_number_reflns 35072
_refine_ls_number_restraints 158
_refine_ls_restrained_S_all 1.127
_refine_ls_R_factor_all 0.0901
_refine_ls_R_factor_gt 0.0707
_refine_ls_shift/su_max 0.002
_refine_ls_shift/su_mean 0.000
_refine_ls_structure_factor_coef Fsqd
_refine_ls_weighting_details 'calc w=1/[\s^2^(Fo^2^)+(0.0641P)^2^+7.5508P] where P=(Fo^2^+2Fc^2^)/3'
_refine_ls_weighting_scheme calc
_refine_ls_wR_factor_gt 0.1874
_refine_ls_wR_factor_ref 0.1972
_reflns_number_gt 27437
_reflns_number_total 35072
_reflns_threshold_expression >2sigma(I)
_cod_data_source_file ic702257e-file002.cif
_cod_data_source_block awk004c_0m
_cod_depositor_comments
;
The following automatic conversions were performed:
'_symmetry_cell_setting' value 'Triclinic' changed to 'triclinic'
according to '/home/saulius/struct/CIF-dictionaries/cif_core.dic'
dictionary named 'cif_core.dic' version 2.4.1 from 2010-06-29.

Automatic conversion script
Id: cif_fix_enum 1527 2010-12-29 10:47:43Z saulius 

The following automatic conversions were performed:

data name '_diffrn_measurement_specimen_suppport' was replaced with
'_diffrn_measurement_specimen_support' as specified in the
replacement file 'data/replacement-values/replacement_tags.lst'.

Automatic conversion script
Id: cif_correct_tags 9268 2022-04-12 08:56:07Z antanas 
;
_cod_database_code 4304704

loop_
_symmetry_equiv_pos_as_xyz
'x, y, z'
'-x, -y, -z'

loop_
_atom_site_label
_atom_site_type_symbol
_atom_site_fract_x
_atom_site_fract_y
_atom_site_fract_z
_atom_site_U_iso_or_equiv
_atom_site_adp_type
_atom_site_occupancy
_atom_site_symmetry_multiplicity
_atom_site_calc_flag
_atom_site_refinement_flags
_atom_site_disorder_assembly
_atom_site_disorder_group
Zn1B Zn 0.512307(19) 0.416808(14) 0.347348(15) 0.01503(6) Uani 1 1 d . . .
O1B O 0.43817(14) 0.48217(10) 0.29514(10) 0.0217(3) Uani 1 1 d . . .
C1B C 0.36544(16) 0.51697(12) 0.32840(13) 0.0175(4) Uani 1 1 d . . .
N1B N 0.42077(14) 0.42520(11) 0.46906(11) 0.0174(4) Uani 1 1 d . . .
O2B O 0.62182(12) 0.44933(10) 0.24186(10) 0.0191(3) Uani 1 1 d . . .
C2B C 0.33080(17) 0.57164(12) 0.27220(14) 0.0185(4) Uani 1 1 d . . .
N2B N 0.58955(14) 0.39167(10) 0.41952(11) 0.0158(3) Uani 1 1 d . . .
C3B C 0.25349(18) 0.60842(13) 0.30917(16) 0.0215(4) Uani 1 1 d . . .
H3B H 0.2319 0.6441 0.2712 0.026 Uiso 1 1 calc R . .
N3B N 0.49212(15) 0.29725(10) 0.34951(11) 0.0183(4) Uani 1 1 d . . .
C4B C 0.20319(17) 0.59706(13) 0.40028(16) 0.0209(4) Uani 1 1 d . B .
N4B N 0.6134(4) 0.1897(4) 0.1302(3) 0.0428(16) Uani 0.497(6) 1 d PU A 1
N4" N 0.6651(3) 0.1925(3) 0.1524(3) 0.0261(11) Uani 0.503(6) 1 d P A 2
C5B C 0.23689(17) 0.54647(12) 0.45358(15) 0.0203(4) Uani 1 1 d . . .
H5B H 0.2058 0.5382 0.5148 0.024 Uiso 1 1 calc R . .
C6B C 0.31628(16) 0.50622(12) 0.42048(13) 0.0175(4) Uani 1 1 d . . .
C7B C 0.34894(16) 0.46402(12) 0.48363(13) 0.0179(4) Uani 1 1 d . . .
H7B H 0.3137 0.4649 0.5424 0.021 Uiso 1 1 calc R . .
C8B C 0.38343(19) 0.58887(13) 0.17288(14) 0.0211(5) Uani 1 1 d . . .
C9B C 0.3968(2) 0.51116(15) 0.14253(18) 0.0280(6) Uani 1 1 d . . .
H9B1 H 0.4279 0.4732 0.1718 0.042 Uiso 1 1 calc R . .
H9B2 H 0.4316 0.5232 0.0794 0.042 Uiso 1 1 calc R . .
H9B3 H 0.3393 0.4877 0.1571 0.042 Uiso 1 1 calc R . .
C10B C 0.47447(19) 0.62669(16) 0.14602(15) 0.0245(5) Uani 1 1 d . . .
H71 H 0.4670 0.6796 0.1578 0.037 Uiso 1 1 calc R . .
H69 H 0.5099 0.6320 0.0837 0.037 Uiso 1 1 calc R . .
H67 H 0.5044 0.5925 0.1794 0.037 Uiso 1 1 calc R . .
C11B C 0.3364(2) 0.64700(15) 0.12403(17) 0.0292(6) Uani 1 1 d . . .
H65 H 0.2798 0.6229 0.1369 0.044 Uiso 1 1 calc R . .
H63 H 0.3731 0.6584 0.0613 0.044 Uiso 1 1 calc R . .
H61 H 0.3263 0.6969 0.1426 0.044 Uiso 1 1 calc R . .
C12B C 0.1188(2) 0.64214(15) 0.43531(19) 0.0290(6) Uani 1 1 d . . .
C13B C 0.1411(4) 0.7319(2) 0.4061(3) 0.0457(14) Uani 0.790(6) 1 d P B 1
H13X H 0.1822 0.7429 0.4289 0.069 Uiso 0.790(6) 1 d PR B 1
H13Y H 0.0870 0.7611 0.4285 0.069 Uiso 0.790(6) 1 d PR B 1
H13Z H 0.1684 0.7491 0.3424 0.069 Uiso 0.790(6) 1 d PR B 1
C13" C 0.1004(12) 0.7039(10) 0.3658(9) 0.039(4) Uani 0.210(6) 1 d P B 2
H13A H 0.0902 0.6771 0.3278 0.058 Uiso 0.210(6) 1 calc PR B 2
H13B H 0.1512 0.7414 0.3312 0.058 Uiso 0.210(6) 1 calc PR B 2
H13C H 0.0481 0.7333 0.3935 0.058 Uiso 0.210(6) 1 calc PR B 2
C14B C 0.0548(4) 0.6241(4) 0.3987(4) 0.0515(13) Uani 0.790(6) 1 d P B 1
H59 H 0.0848 0.6360 0.3351 0.077 Uiso 0.790(6) 1 calc PR B 1
H57 H 0.0032 0.6574 0.4156 0.077 Uiso 0.790(6) 1 calc PR B 1
H55 H 0.0360 0.5675 0.4223 0.077 Uiso 0.790(6) 1 calc PR B 1
C14" C 0.046(2) 0.5788(15) 0.4893(17) 0.068(7) Uani 0.210(6) 1 d PU B 2
H14A H 0.0385 0.5497 0.4514 0.102 Uiso 0.210(6) 1 calc PR B 2
H14B H -0.0096 0.6044 0.5177 0.102 Uiso 0.210(6) 1 calc PR B 2
H14C H 0.0606 0.5413 0.5337 0.102 Uiso 0.210(6) 1 calc PR B 2
C15B C 0.0717(3) 0.6193(3) 0.5347(3) 0.0396(11) Uani 0.790(6) 1 d P B 1
H47 H 0.0558 0.5620 0.5554 0.059 Uiso 0.790(6) 1 calc PR B 1
H45 H 0.0182 0.6501 0.5532 0.059 Uiso 0.790(6) 1 calc PR B 1
H43 H 0.1109 0.6310 0.5591 0.059 Uiso 0.790(6) 1 calc PR B 1
C15" C 0.135(2) 0.6916(14) 0.4926(15) 0.061(6) Uani 0.210(6) 1 d PU B 2
H15A H 0.1922 0.6783 0.4948 0.091 Uiso 0.210(6) 1 calc PR B 2
H15B H 0.0882 0.6780 0.5517 0.091 Uiso 0.210(6) 1 calc PR B 2
H15C H 0.1347 0.7490 0.4664 0.091 Uiso 0.210(6) 1 calc PR B 2
C16B C 0.44864(17) 0.39356(12) 0.53651(13) 0.0185(4) Uani 1 1 d . . .
C17B C 0.3917(2) 0.37685(16) 0.62531(14) 0.0265(5) Uani 1 1 d . . .
H17B H 0.3303 0.3851 0.6431 0.032 Uiso 1 1 calc R . .
C18B C 0.4258(2) 0.34810(18) 0.68699(15) 0.0300(6) Uani 1 1 d . . .
H18B H 0.3876 0.3375 0.7472 0.036 Uiso 1 1 calc R . .
C19B C 0.5150(2) 0.33476(15) 0.66165(14) 0.0243(5) Uani 1 1 d . . .
H19B H 0.5376 0.3163 0.7046 0.029 Uiso 1 1 calc R . .
C20B C 0.57147(18) 0.34815(12) 0.57433(13) 0.0195(4) Uani 1 1 d . . .
H20B H 0.6323 0.3376 0.5575 0.023 Uiso 1 1 calc R . .
C21B C 0.53879(16) 0.37738(11) 0.51059(12) 0.0163(4) Uani 1 1 d . . .
C22B C 0.67187(16) 0.37577(12) 0.38633(13) 0.0173(4) Uani 1 1 d . . .
H22B H 0.6994 0.3587 0.4253 0.021 Uiso 1 1 calc R . .
C23B C 0.72605(16) 0.38148(12) 0.29527(12) 0.0169(4) Uani 1 1 d . . .
C24B C 0.80950(17) 0.34747(13) 0.27579(14) 0.0204(4) Uani 1 1 d . . .
H24B H 0.8267 0.3249 0.3220 0.025 Uiso 1 1 calc R . .
C25B C 0.86691(17) 0.34568(13) 0.19255(14) 0.0204(4) Uani 1 1 d . . .
C26B C 0.83802(17) 0.38159(13) 0.12590(14) 0.0208(4) Uani 1 1 d . . .
H26B H 0.8768 0.3814 0.0678 0.025 Uiso 1 1 calc R . .
C27B C 0.75820(16) 0.41654(12) 0.13955(12) 0.0173(4) Uani 1 1 d . . .
C28B C 0.69734(15) 0.41716(12) 0.22746(12) 0.0164(4) Uani 1 1 d . . .
C29B C 0.95631(18) 0.30627(15) 0.16929(16) 0.0252(5) Uani 1 1 d . . .
C30B C 0.9771(2) 0.2736(2) 0.24914(19) 0.0338(6) Uani 1 1 d . . .
H29 H 0.9791 0.3177 0.2738 0.051 Uiso 1 1 calc R . .
H27 H 1.0343 0.2482 0.2317 0.051 Uiso 1 1 calc R . .
H25 H 0.9312 0.2342 0.2930 0.051 Uiso 1 1 calc R . .
C31B C 1.0301(2) 0.36681(17) 0.10178(17) 0.0288(6) Uani 1 1 d . . .
H35 H 1.0196 0.3869 0.0491 0.043 Uiso 1 1 calc R . .
H33 H 1.0869 0.3407 0.0872 0.043 Uiso 1 1 calc R . .
H31 H 1.0310 0.4116 0.1259 0.043 Uiso 1 1 calc R . .
C32B C 0.9574(3) 0.23615(18) 0.1307(2) 0.0382(7) Uani 1 1 d . . .
H41 H 0.9125 0.1957 0.1742 0.057 Uiso 1 1 calc R . .
H39 H 1.0156 0.2125 0.1142 0.057 Uiso 1 1 calc R . .
H37 H 0.9448 0.2555 0.0792 0.057 Uiso 1 1 calc R . .
C33B C 0.73152(17) 0.45464(13) 0.06395(13) 0.0196(4) Uani 1 1 d . . .
C34B C 0.71879(19) 0.54470(14) 0.05636(15) 0.0248(5) Uani 1 1 d . . .
H11 H 0.7742 0.5703 0.0448 0.037 Uiso 1 1 calc R . .
H9 H 0.6727 0.5529 0.1109 0.037 Uiso 1 1 calc R . .
H7 H 0.7014 0.5684 0.0085 0.037 Uiso 1 1 calc R . .
C35B C 0.8012(2) 0.44384(15) -0.02309(14) 0.0264(5) Uani 1 1 d . . .
H17 H 0.8117 0.3867 -0.0190 0.040 Uiso 1 1 calc R . .
H15 H 0.8562 0.4717 -0.0373 0.040 Uiso 1 1 calc R . .
H13 H 0.7805 0.4661 -0.0689 0.040 Uiso 1 1 calc R . .
C36B C 0.6449(2) 0.41605(16) 0.07846(15) 0.0263(6) Uani 1 1 d . . .
H23 H 0.6304 0.4400 0.0287 0.039 Uiso 1 1 calc R . .
H21 H 0.5973 0.4252 0.1317 0.039 Uiso 1 1 calc R . .
H19 H 0.6519 0.3584 0.0842 0.039 Uiso 1 1 calc R . .
C37B C 0.5480(2) 0.26386(13) 0.28661(14) 0.0245(5) Uani 1 1 d . A .
H37B H 0.5932 0.2968 0.2375 0.029 Uiso 1 1 calc R . .
C38B C 0.5428(2) 0.18314(13) 0.28994(16) 0.0275(6) Uani 1 1 d . . .
C39B C 0.4766(2) 0.13614(14) 0.36211(18) 0.0270(5) Uani 1 1 d . A .
H39B H 0.4711 0.0808 0.3670 0.032 Uiso 1 1 calc R . .
C40B C 0.41903(19) 0.16978(14) 0.42657(17) 0.0255(5) Uani 1 1 d . . .
H40B H 0.3731 0.1381 0.4761 0.031 Uiso 1 1 calc R A .
C41B C 0.42857(17) 0.25063(13) 0.41863(14) 0.0206(4) Uani 1 1 d . A .
H41B H 0.3888 0.2736 0.4637 0.025 Uiso 1 1 calc R . .
C42B C 0.6221(7) 0.1530(5) 0.2138(5) 0.035(2) Uani 0.497(6) 1 d P A 1
H42B H 0.6148 0.0937 0.2266 0.042 Uiso 0.497(6) 1 calc PR A 1
C42" C 0.5940(5) 0.1418(4) 0.2218(4) 0.0240(13) Uani 0.503(6) 1 d P A 2
H42C H 0.6199 0.0939 0.2483 0.029 Uiso 0.503(6) 1 calc PR A 2
C43B C 0.6949(16) 0.1696(9) 0.0641(9) 0.043(4) Uani 0.497(6) 1 d P A 1
H43A H 0.7065 0.2052 0.0059 0.051 Uiso 0.497(6) 1 calc PR A 1
H43B H 0.6923 0.1134 0.0619 0.051 Uiso 0.497(6) 1 calc PR A 1
C43" C 0.6939(14) 0.1524(8) 0.0808(9) 0.034(2) Uani 0.503(6) 1 d P A 2
H43E H 0.7285 0.1048 0.0914 0.040 Uiso 0.503(6) 1 calc PR A 2
H43F H 0.7302 0.1893 0.0243 0.040 Uiso 0.503(6) 1 calc PR A 2
C44B C 0.7658(6) 0.1820(5) 0.0939(4) 0.044(2) Uani 0.497(6) 1 d P A 1
H44A H 0.7938 0.2361 0.0644 0.053 Uiso 0.497(6) 1 calc PR A 1
H44B H 0.8118 0.1418 0.0807 0.053 Uiso 0.497(6) 1 calc PR A 1
C44" C 0.6096(6) 0.1287(6) 0.0817(5) 0.049(2) Uani 0.503(6) 1 d P A 2
H44E H 0.6166 0.0797 0.0608 0.059 Uiso 0.503(6) 1 calc PR A 2
H44F H 0.5900 0.1721 0.0445 0.059 Uiso 0.503(6) 1 calc PR A 2
C45B C 0.7166(6) 0.1719(5) 0.1934(4) 0.040(2) Uani 0.497(6) 1 d PU A 1
H45A H 0.7408 0.1277 0.2254 0.048 Uiso 0.497(6) 1 calc PR A 1
H45B H 0.7211 0.2218 0.2090 0.048 Uiso 0.497(6) 1 calc PR A 1
C45" C 0.5440(5) 0.1136(4) 0.1771(5) 0.0405(18) Uani 0.503(6) 1 d P A 2
H45E H 0.5269 0.0560 0.2025 0.049 Uiso 0.503(6) 1 calc PR A 2
H45F H 0.4902 0.1446 0.1830 0.049 Uiso 0.503(6) 1 calc PR A 2
C46B C 0.5418(10) 0.1547(8) 0.1284(8) 0.074(3) Uani 0.497(6) 1 d PU A 1
H46X H 0.5634 0.1269 0.0816 0.110 Uiso 0.497(6) 1 calc PR A 1
H46Y H 0.5017 0.1964 0.1178 0.110 Uiso 0.497(6) 1 calc PR A 1
H46Z H 0.5103 0.1163 0.1843 0.110 Uiso 0.497(6) 1 calc PR A 1
C46" C 0.7379(5) 0.2007(5) 0.1744(5) 0.0342(16) Uani 0.503(6) 1 d P A 2
H46D H 0.7172 0.2247 0.2240 0.051 Uiso 0.503(6) 1 calc PR A 2
H46E H 0.7846 0.2351 0.1243 0.051 Uiso 0.503(6) 1 calc PR A 2
H46F H 0.7609 0.1478 0.1897 0.051 Uiso 0.503(6) 1 calc PR A 2
O1 O 1.22720(16) 1.16673(10) -0.41786(11) 0.0238(4) Uani 1 1 d . . .
N1 N 1.19165(14) 1.28545(11) -0.54463(11) 0.0176(4) Uani 1 1 d . . .
C1A C 1.20319(19) 1.21973(13) -0.37289(14) 0.0204(4) Uani 1 1 d . . .
Zn1A Zn 1.19589(2) 1.160636(14) -0.513549(15) 0.01660(6) Uani 1 1 d . . .
O2 O 1.24763(13) 1.05552(9) -0.52184(10) 0.0199(3) Uani 1 1 d . . .
N2 N 1.22332(16) 1.18767(11) -0.64534(11) 0.0195(4) Uani 1 1 d . . .
C2A C 1.2048(2) 1.20193(14) -0.28819(16) 0.0265(6) Uani 1 1 d . . .
N3A N 1.06339(17) 1.12248(12) -0.44872(15) 0.0252(4) Uani 1 1 d . . .
C3A C 1.1711(2) 1.25723(15) -0.23861(15) 0.0269(6) Uani 1 1 d . . .
H3A H 1.1693 1.2436 -0.1816 0.032 Uiso 1 1 calc R . .
C4A C 1.13946(19) 1.33219(14) -0.26693(15) 0.0225(5) Uani 1 1 d . . .
N4A N 0.9267(5) 1.0873(3) -0.1795(3) 0.0677(17) Uani 0.741(7) 1 d PDU C 1
C5A C 1.14470(18) 1.35155(13) -0.35008(14) 0.0209(4) Uani 1 1 d . . .
H5A H 1.1268 1.4028 -0.3724 0.025 Uiso 1 1 calc R . .
C6A C 1.17599(17) 1.29732(12) -0.40363(13) 0.0175(4) Uani 1 1 d . . .
C7A C 1.17729(16) 1.32688(12) -0.48866(13) 0.0182(4) Uani 1 1 d . . .
H7A H 1.1666 1.3821 -0.5056 0.022 Uiso 1 1 calc R . .
C8A C 1.2434(3) 1.12372(18) -0.2549(2) 0.0427(10) Uani 1 1 d . . .
C9A C 1.3410(4) 1.1206(3) -0.3163(3) 0.0545(13) Uani 1 1 d . . .
H9A1 H 1.3471 1.1312 -0.3763 0.082 Uiso 1 1 calc R . .
H9A2 H 1.3630 1.0676 -0.2997 0.082 Uiso 1 1 calc R . .
H9A3 H 1.3752 1.1612 -0.3119 0.082 Uiso 1 1 calc R . .
C10A C 1.1899(4) 1.05122(17) -0.2476(2) 0.0537(14) Uani 1 1 d . . .
H72 H 1.1276 1.0556 -0.2102 0.081 Uiso 1 1 calc R . .
H70 H 1.2123 1.0016 -0.2225 0.081 Uiso 1 1 calc R . .
H68 H 1.1960 1.0506 -0.3057 0.081 Uiso 1 1 calc R . .
C11A C 1.2393(4) 1.1169(2) -0.1641(3) 0.0542(12) Uani 1 1 d U . .
H66 H 1.2675 1.1647 -0.1649 0.081 Uiso 1 1 calc R . .
H64 H 1.2702 1.0693 -0.1477 0.081 Uiso 1 1 calc R . .
H62 H 1.1776 1.1124 -0.1217 0.081 Uiso 1 1 calc R . .
C12A C 1.1007(3) 1.38746(16) -0.20584(17) 0.0316(7) Uani 1 1 d . . .
C13A C 1.0186(3) 1.3462(3) -0.1275(2) 0.0506(11) Uani 1 1 d . . .
H54 H 0.9741 1.3374 -0.1472 0.076 Uiso 1 1 calc R . .
H52 H 0.9947 1.3801 -0.0865 0.076 Uiso 1 1 calc R . .
H50 H 1.0343 1.2947 -0.0984 0.076 Uiso 1 1 calc R . .
C14A C 1.1673(3) 1.4053(2) -0.1739(2) 0.0464(10) Uani 1 1 d . . .
H60 H 1.1399 1.4373 -0.1314 0.070 Uiso 1 1 calc R . .
H58 H 1.2184 1.4350 -0.2233 0.070 Uiso 1 1 calc R . .
H56 H 1.1865 1.3549 -0.1463 0.070 Uiso 1 1 calc R . .
C15A C 1.0754(4) 1.4672(2) -0.2510(2) 0.0528(13) Uani 1 1 d . . .
H48 H 1.0287 1.4580 -0.2678 0.079 Uiso 1 1 calc R . .
H46 H 1.1270 1.4926 -0.3031 0.079 Uiso 1 1 calc R . .
H44 H 1.0541 1.5022 -0.2111 0.079 Uiso 1 1 calc R . .
C16A C 1.18886(17) 1.31987(12) -0.62605(13) 0.0181(4) Uani 1 1 d . . .
C17A C 1.1728(2) 1.40017(13) -0.65616(15) 0.0230(5) Uani 1 1 d . . .
H17A H 1.1652 1.4368 -0.6219 0.028 Uiso 1 1 calc R . .
C18A C 1.1680(2) 1.42615(14) -0.73597(16) 0.0266(5) Uani 1 1 d . . .
H18A H 1.1571 1.4807 -0.7562 0.032 Uiso 1 1 calc R . .
C19A C 1.1788(2) 1.37335(15) -0.78655(16) 0.0277(6) Uani 1 1 d . . .
H19A H 1.1734 1.3914 -0.8403 0.033 Uiso 1 1 calc R . .
C20A C 1.1976(2) 1.29394(14) -0.75892(15) 0.0261(6) Uani 1 1 d . . .
H20A H 1.2063 1.2581 -0.7943 0.031 Uiso 1 1 calc R . .
C21A C 1.20381(18) 1.26683(12) -0.67896(13) 0.0194(4) Uani 1 1 d . . .
C22A C 1.26487(18) 1.14218(13) -0.69699(13) 0.0207(5) Uani 1 1 d . . .
H22A H 1.2774 1.1635 -0.7569 0.025 Uiso 1 1 calc R . .
C23A C 1.29371(17) 1.06324(12) -0.67306(13) 0.0192(4) Uani 1 1 d . . .
C24A C 1.33472(19) 1.02534(14) -0.74190(14) 0.0239(5) Uani 1 1 d . . .
H24A H 1.3387 1.0525 -0.7982 0.029 Uiso 1 1 calc R . .
C25A C 1.3690(2) 0.95044(14) -0.72999(15) 0.0268(6) Uani 1 1 d . . .
C26A C 1.3631(2) 0.91329(13) -0.64535(15) 0.0252(5) Uani 1 1 d . . .
H26A H 1.3873 0.8620 -0.6362 0.030 Uiso 1 1 calc R . .
C27A C 1.32431(18) 0.94670(12) -0.57505(13) 0.0199(4) Uani 1 1 d . . .
C28A C 1.28617(16) 1.02423(12) -0.58718(12) 0.0171(4) Uani 1 1 d . . .
C29A C 1.4105(3) 0.90663(17) -0.80193(18) 0.0359(8) Uani 1 1 d . . .
C30A C 1.4123(4) 0.9572(2) -0.8887(2) 0.0529(12) Uani 1 1 d . . .
H30 H 1.4480 1.0062 -0.9074 0.079 Uiso 1 1 calc R . .
H28 H 1.3520 0.9712 -0.8816 0.079 Uiso 1 1 calc R . .
H26 H 1.4378 0.9266 -0.9328 0.079 Uiso 1 1 calc R . .
C31A C 1.5038(3) 0.8835(2) -0.8142(2) 0.0476(10) Uani 1 1 d . . .
H36 H 1.5404 0.9319 -0.8328 0.071 Uiso 1 1 calc R . .
H34 H 1.5281 0.8532 -0.8588 0.071 Uiso 1 1 calc R . .
H32 H 1.5030 0.8503 -0.7591 0.071 Uiso 1 1 calc R . .
C32A C 1.3532(3) 0.83001(19) -0.7758(2) 0.0433(9) Uani 1 1 d . . .
H42 H 1.3799 0.8002 -0.8205 0.065 Uiso 1 1 calc R . .
H40 H 1.2938 0.8451 -0.7706 0.065 Uiso 1 1 calc R . .
H38 H 1.3499 0.7964 -0.7198 0.065 Uiso 1 1 calc R . .
C33A C 1.3207(2) 0.90280(12) -0.48492(14) 0.0227(5) Uani 1 1 d . . .
C34A C 1.3706(3) 0.82438(15) -0.4865(2) 0.0403(9) Uani 1 1 d . . .
H12 H 1.3745 0.8027 -0.4305 0.060 Uiso 1 1 calc R . .
H10 H 1.4301 0.8348 -0.5333 0.060 Uiso 1 1 calc R . .
H8 H 1.3390 0.7857 -0.4966 0.060 Uiso 1 1 calc R . .
C35A C 1.2243(2) 0.88295(17) -0.41960(17) 0.0326(7) Uani 1 1 d . . .
H18 H 1.1975 0.8481 -0.4389 0.049 Uiso 1 1 calc R . .
H16 H 1.1918 0.9325 -0.4162 0.049 Uiso 1 1 calc R . .
H14 H 1.2220 0.8556 -0.3620 0.049 Uiso 1 1 calc R . .
C36A C 1.3641(2) 0.95425(14) -0.45211(16) 0.0260(5) Uani 1 1 d . . .
H24 H 1.3324 1.0040 -0.4467 0.039 Uiso 1 1 calc R . .
H22 H 1.4256 0.9669 -0.4936 0.039 Uiso 1 1 calc R . .
H20 H 1.3618 0.9246 -0.3952 0.039 Uiso 1 1 calc R . .
C37A C 1.0254(3) 1.1015(2) -0.3622(2) 0.0446(9) Uani 1 1 d . C .
H37A H 1.0586 1.1095 -0.3321 0.054 Uiso 1 1 calc R . .
C38A C 0.9409(3) 1.0689(3) -0.3131(3) 0.0569(12) Uani 1 1 d D . .
C39A C 0.8935(3) 1.0586(2) -0.3575(3) 0.0578(13) Uani 1 1 d . C .
H39A H 0.8343 1.0382 -0.3266 0.069 Uiso 1 1 calc R . .
C40A C 0.9319(3) 1.0777(4) -0.4465(4) 0.0690(16) Uani 1 1 d . . .
H40A H 0.9004 1.0692 -0.4779 0.083 Uiso 1 1 calc R C .
C41A C 1.0172(3) 1.1097(3) -0.4904(3) 0.0459(9) Uani 1 1 d . C .
H41A H 1.0435 1.1230 -0.5523 0.055 Uiso 1 1 calc R . .
C42A C 0.9024(5) 1.0358(4) -0.2197(4) 0.071(2) Uani 0.741(7) 1 d PDU C 1
H42A H 0.8371 1.0392 -0.2003 0.085 Uiso 0.741(7) 1 calc PR C 1
C43A C 0.9000(9) 1.0430(5) -0.0886(4) 0.099(3) Uani 0.741(7) 1 d PDU C 1
H43C H 0.8374 1.0511 -0.0526 0.118 Uiso 0.741(7) 1 calc PR C 1
H43D H 0.9375 1.0579 -0.0632 0.118 Uiso 0.741(7) 1 calc PR C 1
C44A C 0.9150(14) 0.9569(6) -0.0986(9) 0.147(5) Uani 0.741(7) 1 d PDU C 1
H44C H 0.8665 0.9216 -0.0504 0.177 Uiso 0.741(7) 1 calc PR C 1
H44D H 0.9707 0.9385 -0.0937 0.177 Uiso 0.741(7) 1 calc PR C 1
C45A C 0.9199(11) 0.9485(5) -0.1859(7) 0.127(4) Uani 0.741(7) 1 d PDU C 1
H45C H 0.9786 0.9323 -0.2230 0.152 Uiso 0.741(7) 1 calc PR C 1
H45D H 0.8736 0.9114 -0.1780 0.152 Uiso 0.741(7) 1 calc PR C 1
C46A C 0.8998(7) 1.1700(3) -0.1876(5) 0.073(2) Uani 0.741(7) 1 d PDU C 1
H46R H 0.9208 1.1981 -0.2494 0.109 Uiso 0.741(7) 1 calc PR C 1
H46T H 0.9251 1.1962 -0.1593 0.109 Uiso 0.741(7) 1 calc PR C 1
H46S H 0.8354 1.1713 -0.1597 0.109 Uiso 0.741(7) 1 calc PR C 1
N4' N 0.9660(8) 1.0502(5) -0.1667(6) 0.035(2) Uani 0.259(7) 1 d PDU C 2
C42' C 0.9140(11) 1.0802(10) -0.2190(7) 0.065(5) Uani 0.259(7) 1 d PDU C 2
H42D H 0.8635 1.0403 -0.1862 0.078 Uiso 0.259(7) 1 calc PR C 2
C43' C 0.9463(14) 1.0888(8) -0.0954(8) 0.058(4) Uani 0.259(7) 1 d PDU C 2
H43G H 0.9982 1.0904 -0.0825 0.069 Uiso 0.259(7) 1 calc PR C 2
H43H H 0.8960 1.0615 -0.0417 0.069 Uiso 0.259(7) 1 calc PR C 2
C44' C 0.9229(12) 1.1730(8) -0.1349(11) 0.052(4) Uani 0.259(7) 1 d PDU C 2
H44G H 0.9762 1.2062 -0.1772 0.063 Uiso 0.259(7) 1 calc PR C 2
H44H H 0.8871 1.2009 -0.0894 0.063 Uiso 0.259(7) 1 calc PR C 2
C45' C 0.8690(9) 1.1516(7) -0.1800(9) 0.040 Uiso 0.259(7) 1 d PD C 2
H45G H 0.8681 1.1981 -0.2268 0.048 Uiso 0.259(7) 1 calc PR C 2
H45H H 0.8075 1.1364 -0.1374 0.048 Uiso 0.259(7) 1 calc PR C 2
C46' C 0.9771(19) 0.9636(6) -0.1425(17) 0.076(6) Uani 0.259(7) 1 d PDU C 2
H46A H 1.0220 0.9529 -0.1191 0.114 Uiso 0.259(7) 1 calc PR C 2
H46B H 0.9958 0.9426 -0.1940 0.114 Uiso 0.259(7) 1 calc PR C 2
H46C H 0.9211 0.9374 -0.0981 0.114 Uiso 0.259(7) 1 calc PR C 2
N1SB N 0.7634(16) 0.8506(12) -0.1061(13) 0.131(7) Uani 0.422(7) 1 d PU D 1
C1SB C 0.7232(13) 0.8025(9) -0.0330(10) 0.082(4) Uani 0.422(7) 1 d PU D 1
C2SB C 0.6881(8) 0.7507(5) 0.0506(6) 0.044(2) Uani 0.422(7) 1 d PU D 1
H2SX H 0.7343 0.7162 0.0598 0.067 Uiso 0.422(7) 1 calc PR D 1
H2SY H 0.6402 0.7175 0.0563 0.067 Uiso 0.422(7) 1 calc PR D 1
H2SZ H 0.6651 0.7820 0.0941 0.067 Uiso 0.422(7) 1 calc PR D 1
C1SA C 0.5875(5) 0.7419(4) -0.0858(4) 0.0479(16) Uani 0.578(7) 1 d PU D 2
N1SA N 0.6051(7) 0.7909(5) -0.0626(5) 0.073(2) Uani 0.578(7) 1 d PU D 2
C2SA C 0.5662(7) 0.6868(4) -0.1202(5) 0.060(2) Uani 0.578(7) 1 d PU D 2
H2SD H 0.5350 0.6403 -0.0731 0.090 Uiso 0.578(7) 1 calc PR D 2
H2SE H 0.6204 0.6697 -0.1623 0.090 Uiso 0.578(7) 1 calc PR D 2
H2SF H 0.5284 0.7117 -0.1494 0.090 Uiso 0.578(7) 1 calc PR D 2

loop_
_atom_site_aniso_label
_atom_site_aniso_U_11
_atom_site_aniso_U_22
_atom_site_aniso_U_33
_atom_site_aniso_U_23
_atom_site_aniso_U_13
_atom_site_aniso_U_12
Zn1B 0.01210(13) 0.01771(9) 0.01392(9) -0.00365(7) -0.00465(8) 0.00231(9)
O1B 0.0176(10) 0.0276(7) 0.0175(6) -0.0057(5) -0.0064(6) 0.0079(7)
C1B 0.0140(10) 0.0187(7) 0.0197(8) -0.0038(6) -0.0079(7) 0.0027(8)
N1B 0.0160(10) 0.0208(6) 0.0140(6) -0.0019(5) -0.0064(6) 0.0005(7)
O2B 0.0131(8) 0.0248(6) 0.0141(6) -0.0004(5) -0.0033(5) 0.0006(6)
C2B 0.0167(11) 0.0179(7) 0.0225(8) -0.0044(6) -0.0105(8) 0.0026(8)
N2B 0.0127(9) 0.0190(6) 0.0145(6) -0.0038(5) -0.0051(6) 0.0016(7)
C3B 0.0174(12) 0.0199(8) 0.0277(10) -0.0041(7) -0.0113(8) 0.0020(8)
N3B 0.0182(10) 0.0187(6) 0.0164(7) -0.0037(5) -0.0060(6) -0.0004(7)
C4B 0.0122(11) 0.0195(7) 0.0283(10) -0.0048(7) -0.0072(8) 0.0035(8)
N4B 0.033(3) 0.064(3) 0.032(2) -0.027(2) -0.0016(18) -0.017(2)
N4" 0.021(2) 0.0272(17) 0.0246(18) -0.0093(14) -0.0018(15) -0.0044(18)
C5B 0.0143(11) 0.0189(7) 0.0239(9) -0.0046(7) -0.0048(8) 0.0016(8)
C6B 0.0127(10) 0.0181(7) 0.0197(8) -0.0045(6) -0.0053(7) 0.0024(8)
C7B 0.0144(11) 0.0195(7) 0.0176(7) -0.0048(6) -0.0046(7) 0.0014(8)
C8B 0.0222(13) 0.0245(8) 0.0202(8) -0.0068(7) -0.0124(8) 0.0051(9)
C9B 0.0326(17) 0.0300(10) 0.0305(11) -0.0147(9) -0.0192(11) 0.0101(11)
C10B 0.0214(13) 0.0326(10) 0.0180(8) -0.0038(7) -0.0080(8) -0.0003(10)
C11B 0.0363(19) 0.0300(10) 0.0279(11) -0.0081(9) -0.0206(11) 0.0100(12)
C12B 0.0142(13) 0.0269(10) 0.0370(13) -0.0051(9) -0.0051(10) 0.0075(10)
C13B 0.034(3) 0.0242(14) 0.055(2) -0.0069(14) 0.000(2) 0.0121(15)
C13" 0.029(9) 0.044(7) 0.027(6) -0.009(5) 0.001(5) 0.012(7)
C14B 0.016(2) 0.074(3) 0.065(3) -0.016(3) -0.020(2) 0.012(3)
C14" 0.065(8) 0.065(7) 0.069(8) -0.009(5) -0.028(5) 0.004(5)
C15B 0.024(2) 0.0417(19) 0.0381(19) -0.0074(15) -0.0017(15) 0.0091(17)
C15" 0.061(7) 0.061(7) 0.058(7) -0.013(4) -0.026(5) 0.010(5)
C16B 0.0195(12) 0.0205(7) 0.0142(7) -0.0043(6) -0.0060(7) 0.0018(8)
C17B 0.0204(14) 0.0370(11) 0.0154(8) -0.0052(8) -0.0027(8) 0.0047(11)
C18B 0.0301(17) 0.0417(13) 0.0146(8) -0.0062(8) -0.0073(9) 0.0054(13)
C19B 0.0286(15) 0.0295(9) 0.0168(8) -0.0061(7) -0.0116(9) 0.0031(10)
C20B 0.0220(12) 0.0209(7) 0.0171(8) -0.0053(6) -0.0095(8) 0.0017(8)
C21B 0.0165(11) 0.0173(7) 0.0146(7) -0.0038(6) -0.0063(7) 0.0006(8)
C22B 0.0147(11) 0.0201(7) 0.0160(7) -0.0020(6) -0.0069(7) 0.0003(8)
C23B 0.0120(10) 0.0208(7) 0.0147(7) -0.0013(6) -0.0044(6) -0.0002(8)
C24B 0.0152(11) 0.0241(8) 0.0192(8) -0.0015(7) -0.0067(7) -0.0002(9)
C25B 0.0125(11) 0.0235(8) 0.0200(8) -0.0028(7) -0.0037(7) 0.0020(8)
C26B 0.0159(11) 0.0237(8) 0.0172(8) -0.0032(6) -0.0028(7) 0.0007(9)
C27B 0.0150(10) 0.0189(7) 0.0140(7) -0.0013(6) -0.0036(6) -0.0007(8)
C28B 0.0131(10) 0.0179(7) 0.0155(7) -0.0018(6) -0.0047(6) -0.0010(7)
C29B 0.0120(12) 0.0305(10) 0.0264(10) -0.0050(8) -0.0038(8) 0.0050(10)
C30B 0.0121(13) 0.0474(15) 0.0325(12) -0.0012(11) -0.0069(10) 0.0081(13)
C31B 0.0124(12) 0.0378(12) 0.0269(10) -0.0072(9) -0.0005(9) 0.0041(11)
C32B 0.0289(19) 0.0337(12) 0.0531(18) -0.0176(12) -0.0161(15) 0.0120(13)
C33B 0.0167(11) 0.0225(8) 0.0152(7) 0.0002(6) -0.0052(7) -0.0012(8)
C34B 0.0252(14) 0.0234(8) 0.0192(8) 0.0007(7) -0.0060(8) -0.0020(9)
C35B 0.0247(14) 0.0313(10) 0.0159(8) -0.0027(7) -0.0034(8) -0.0003(10)
C36B 0.0238(14) 0.0350(11) 0.0189(8) -0.0001(8) -0.0100(8) -0.0085(11)
C37B 0.0307(15) 0.0188(8) 0.0173(8) -0.0038(6) -0.0037(8) -0.0011(9)
C38B 0.0383(18) 0.0202(8) 0.0232(9) -0.0083(7) -0.0108(10) 0.0032(10)
C39B 0.0291(15) 0.0187(8) 0.0375(12) -0.0056(8) -0.0186(11) -0.0007(9)
C40B 0.0203(13) 0.0213(8) 0.0322(11) -0.0005(8) -0.0109(9) -0.0047(9)
C41B 0.0143(11) 0.0222(8) 0.0221(8) -0.0036(7) -0.0053(7) -0.0014(8)
C42B 0.036(5) 0.023(3) 0.033(3) -0.015(2) 0.004(3) -0.008(3)
C42" 0.020(3) 0.025(3) 0.026(2) -0.012(2) -0.005(2) -0.004(2)
C43B 0.051(6) 0.038(6) 0.023(5) -0.014(4) 0.007(5) -0.014(6)
C43" 0.037(5) 0.031(5) 0.023(5) -0.009(3) -0.001(4) -0.002(4)
C44B 0.036(5) 0.049(3) 0.026(2) -0.010(2) 0.006(2) 0.010(3)
C44" 0.040(5) 0.075(5) 0.036(3) -0.035(3) -0.007(3) -0.003(4)
C45B 0.037(5) 0.033(3) 0.028(3) -0.006(2) 0.005(3) 0.011(3)
C45" 0.028(3) 0.044(3) 0.052(4) -0.026(3) -0.009(3) -0.010(3)
C46B 0.070(4) 0.086(4) 0.075(4) -0.027(3) -0.034(3) -0.011(3)
C46" 0.020(3) 0.040(3) 0.044(4) -0.022(3) -0.008(3) 0.005(3)
O1 0.0320(13) 0.0243(7) 0.0225(7) -0.0135(6) -0.0160(7) 0.0133(7)
N1 0.0159(10) 0.0198(6) 0.0158(6) -0.0038(5) -0.0060(6) 0.0013(7)
C1A 0.0219(13) 0.0241(8) 0.0177(8) -0.0099(7) -0.0092(8) 0.0074(9)
Zn1A 0.01610(14) 0.01866(9) 0.01439(9) -0.00401(7) -0.00600(8) 0.00155(10)
O2 0.0243(10) 0.0191(6) 0.0148(6) -0.0052(5) -0.0065(6) 0.0025(6)
N2 0.0232(11) 0.0194(6) 0.0165(7) -0.0029(5) -0.0097(7) 0.0007(7)
C2A 0.0363(18) 0.0273(9) 0.0221(9) -0.0116(8) -0.0168(10) 0.0115(11)
N3A 0.0158(11) 0.0232(8) 0.0304(9) -0.0021(7) -0.0069(8) 0.0031(8)
C3A 0.0357(18) 0.0289(10) 0.0203(9) -0.0114(8) -0.0137(10) 0.0068(11)
C4A 0.0218(13) 0.0258(9) 0.0208(9) -0.0117(7) -0.0070(8) 0.0054(9)
N4A 0.067(3) 0.060(2) 0.049(2) -0.0085(19) -0.004(2) 0.014(2)
C5A 0.0198(12) 0.0216(8) 0.0200(8) -0.0079(7) -0.0061(8) 0.0045(9)
C6A 0.0154(11) 0.0199(7) 0.0171(7) -0.0071(6) -0.0059(7) 0.0036(8)
C7A 0.0159(11) 0.0192(7) 0.0179(8) -0.0049(6) -0.0055(7) 0.0009(8)
C8A 0.076(3) 0.0366(13) 0.0357(14) -0.0208(11) -0.0398(18) 0.0281(16)
C9A 0.069(4) 0.065(2) 0.061(2) -0.0394(19) -0.050(3) 0.042(2)
C10A 0.107(5) 0.0261(12) 0.0403(16) -0.0084(11) -0.045(2) 0.0185(16)
C11A 0.090(4) 0.0504(17) 0.0425(16) -0.0224(13) -0.046(2) 0.0339(19)
C12A 0.039(2) 0.0319(11) 0.0246(10) -0.0162(9) -0.0104(11) 0.0120(12)
C13A 0.041(3) 0.064(2) 0.0356(15) -0.0284(16) 0.0013(15) 0.013(2)
C14A 0.062(3) 0.0461(16) 0.0461(17) -0.0307(14) -0.0268(18) 0.0095(18)
C15A 0.085(4) 0.0414(16) 0.0434(17) -0.0283(14) -0.032(2) 0.0324(19)
C16A 0.0156(11) 0.0201(7) 0.0165(7) -0.0022(6) -0.0063(7) 0.0008(8)
C17A 0.0240(14) 0.0203(8) 0.0224(9) -0.0026(7) -0.0095(8) 0.0029(9)
C18A 0.0272(15) 0.0237(9) 0.0259(10) 0.0019(7) -0.0129(10) 0.0008(10)
C19A 0.0310(16) 0.0286(10) 0.0239(10) 0.0022(8) -0.0167(10) -0.0010(11)
C20A 0.0343(17) 0.0254(9) 0.0214(9) -0.0012(7) -0.0166(10) -0.0015(10)
C21A 0.0207(12) 0.0200(7) 0.0176(8) -0.0015(6) -0.0098(7) -0.0002(8)
C22A 0.0247(13) 0.0215(8) 0.0162(7) -0.0033(6) -0.0089(8) -0.0033(9)
C23A 0.0214(12) 0.0196(7) 0.0158(7) -0.0050(6) -0.0061(7) -0.0026(8)
C24A 0.0277(14) 0.0242(8) 0.0172(8) -0.0073(7) -0.0052(8) -0.0030(9)
C25A 0.0327(16) 0.0260(9) 0.0196(9) -0.0109(7) -0.0055(9) -0.0014(10)
C26A 0.0305(15) 0.0211(8) 0.0218(9) -0.0089(7) -0.0065(9) -0.0002(9)
C27A 0.0227(12) 0.0167(7) 0.0187(8) -0.0053(6) -0.0064(7) -0.0008(8)
C28A 0.0174(11) 0.0175(7) 0.0156(7) -0.0047(6) -0.0051(7) -0.0026(8)
C29A 0.046(2) 0.0342(12) 0.0266(11) -0.0179(10) -0.0085(12) 0.0031(13)
C30A 0.082(4) 0.0490(17) 0.0252(13) -0.0204(12) -0.0141(16) 0.0090(19)
C31A 0.040(2) 0.0534(18) 0.0430(17) -0.0286(15) -0.0033(15) 0.0087(18)
C32A 0.057(3) 0.0351(13) 0.0470(17) -0.0251(13) -0.0224(17) 0.0034(15)
C33A 0.0298(14) 0.0158(7) 0.0208(8) -0.0031(6) -0.0096(9) 0.0001(8)
C34A 0.065(3) 0.0218(10) 0.0314(13) -0.0070(9) -0.0200(15) 0.0138(12)
C35A 0.0352(17) 0.0324(11) 0.0232(10) 0.0029(8) -0.0089(10) -0.0120(12)
C36A 0.0303(16) 0.0241(9) 0.0267(10) -0.0023(8) -0.0171(10) -0.0002(10)
C37A 0.0253(18) 0.0573(19) 0.0303(13) 0.0116(13) -0.0039(12) -0.0053(16)
C38A 0.0235(19) 0.058(2) 0.052(2) 0.0147(17) 0.0036(15) -0.0048(18)
C39A 0.0184(17) 0.0360(15) 0.092(3) -0.0129(18) 0.0009(18) -0.0027(14)
C40A 0.022(2) 0.095(4) 0.092(3) -0.047(3) -0.009(2) -0.012(2)
C41A 0.0213(17) 0.067(2) 0.0524(19) -0.0241(17) -0.0115(14) -0.0049(18)
C42A 0.068(4) 0.073(3) 0.046(3) -0.002(2) -0.001(2) -0.031(3)
C43A 0.100(5) 0.093(4) 0.084(4) -0.018(3) -0.026(4) 0.019(4)
C44A 0.155(7) 0.135(6) 0.139(6) -0.036(4) -0.049(5) 0.015(5)
C45A 0.133(6) 0.117(5) 0.102(5) -0.019(4) -0.031(4) 0.032(4)
C46A 0.088(5) 0.064(3) 0.068(3) -0.031(3) -0.026(3) 0.004(3)
N4' 0.034(4) 0.033(3) 0.032(3) -0.003(2) -0.011(2) 0.008(2)
C42' 0.064(6) 0.068(6) 0.070(6) -0.017(3) -0.032(3) -0.002(3)
C43' 0.058(5) 0.059(5) 0.055(5) -0.016(3) -0.023(3) 0.002(3)
C44' 0.053(5) 0.051(4) 0.052(4) -0.016(3) -0.019(3) -0.001(3)
C46' 0.074(7) 0.072(7) 0.078(7) -0.017(3) -0.029(4) 0.002(3)
N1SB 0.139(8) 0.136(8) 0.131(8) -0.041(5) -0.063(5) -0.003(5)
C1SB 0.096(6) 0.080(5) 0.078(5) -0.034(4) -0.037(4) 0.005(4)
C2SB 0.054(5) 0.037(3) 0.051(4) -0.016(3) -0.029(3) 0.009(3)
C1SA 0.046(3) 0.048(3) 0.033(2) -0.007(2) -0.001(2) -0.010(2)
N1SA 0.091(5) 0.063(3) 0.058(3) -0.010(3) -0.028(3) 0.003(3)
C2SA 0.072(5) 0.043(3) 0.062(3) -0.019(2) -0.022(3) 0.007(3)

loop_
_atom_type_symbol
_atom_type_description
_atom_type_scat_dispersion_real
_atom_type_scat_dispersion_imag
_atom_type_scat_source
C C 0.0033 0.0016 'International Tables Vol C Tables 4.2.6.8 and 6.1.1.4'
H H 0.0000 0.0000 'International Tables Vol C Tables 4.2.6.8 and 6.1.1.4'
N N 0.0061 0.0033 'International Tables Vol C Tables 4.2.6.8 and 6.1.1.4'
O O 0.0106 0.0060 'International Tables Vol C Tables 4.2.6.8 and 6.1.1.4'
Zn Zn 0.2839 1.4301 'International Tables Vol C Tables 4.2.6.8 and 6.1.1.4'

loop_
_geom_angle_atom_site_label_1
_geom_angle_atom_site_label_2
_geom_angle_atom_site_label_3
_geom_angle
_geom_angle_site_symmetry_1
_geom_angle_site_symmetry_3
_geom_angle_publ_flag
O1B Zn1B O2B 93.92(8) . . ?
O1B Zn1B N1B 89.44(8) . . ?
O2B Zn1B N1B 153.15(7) . . ?
O1B Zn1B N2B 155.60(7) . . ?
O2B Zn1B N2B 87.83(7) . . ?
N1B Zn1B N2B 78.58(8) . . ?
O1B Zn1B N3B 106.30(8) . . ?
O2B Zn1B N3B 102.25(7) . . ?
N1B Zn1B N3B 102.32(7) . . ?
N2B Zn1B N3B 97.06(8) . . ?
C1B O1B Zn1B 131.87(15) . . ?
O1B C1B C6B 123.0(2) . . ?
O1B C1B C2B 120.05(19) . . ?
C6B C1B C2B 116.9(2) . . ?
C7B N1B C16B 120.52(19) . . ?
C7B N1B Zn1B 124.93(15) . . ?
C16B N1B Zn1B 114.01(17) . . ?
C28B O2B Zn1B 126.30(13) . . ?
C3B C2B C1B 119.0(2) . . ?
C3B C2B C8B 121.9(2) . . ?
C1B C2B C8B 119.1(2) . . ?
C22B N2B C21B 122.5(2) . . ?
C22B N2B Zn1B 123.03(14) . . ?
C21B N2B Zn1B 113.17(16) . . ?
C2B C3B C4B 124.7(2) . . ?
C41B N3B C37B 118.26(18) . . ?
C41B N3B Zn1B 120.28(15) . . ?
C37B N3B Zn1B 121.07(14) . . ?
C5B C4B C3B 116.4(2) . . ?
C5B C4B C12B 122.7(2) . . ?
C3B C4B C12B 120.9(2) . . ?
C46B N4B C43B 109.0(11) . . ?
C46B N4B C42B 110.9(7) . . ?
C43B N4B C42B 103.7(10) . . ?
C42" N4" C46" 113.3(6) . . ?
C42" N4" C43" 103.9(7) . . ?
C46" N4" C43" 110.2(10) . . ?
C4B C5B C6B 122.3(2) . . ?
C5B C6B C1B 120.7(2) . . ?
C5B C6B C7B 115.6(2) . . ?
C1B C6B C7B 123.2(2) . . ?
N1B C7B C6B 127.1(2) . . ?
C11B C8B C2B 111.9(2) . . ?
C11B C8B C10B 107.7(2) . . ?
C2B C8B C10B 110.07(18) . . ?
C11B C8B C9B 107.6(2) . . ?
C2B C8B C9B 110.74(18) . . ?
C10B C8B C9B 108.7(2) . . ?
C13" C12B C14" 113.2(14) . . ?
C13" C12B C4B 114.2(6) . . ?
C14" C12B C4B 106.0(12) . . ?
C13" C12B C15B 132.4(7) . . ?
C14" C12B C15B 54.6(11) . . ?
C4B C12B C15B 113.3(3) . . ?
C13" C12B C13B 52.8(7) . . ?
C14" C12B C13B 144.7(12) . . ?
C4B C12B C13B 109.1(3) . . ?
C15B C12B C13B 107.5(3) . . ?
C13" C12B C14B 58.1(8) . . ?
C14" C12B C14B 59.5(11) . . ?
C4B C12B C14B 108.9(3) . . ?
C15B C12B C14B 108.2(3) . . ?
C13B C12B C14B 109.7(4) . . ?
C13" C12B C15" 105.4(11) . . ?
C14" C12B C15" 112.5(14) . . ?
C4B C12B C15" 105.2(11) . . ?
C15B C12B C15" 58.3(9) . . ?
C13B C12B C15" 55.5(8) . . ?
C14B C12B C15" 145.8(12) . . ?
C17B C16B C21B 120.0(2) . . ?
C17B C16B N1B 123.6(3) . . ?
C21B C16B N1B 116.38(18) . . ?
C18B C17B C16B 119.4(3) . . ?
C19B C18B C17B 120.7(2) . . ?
C20B C19B C18B 120.6(2) . . ?
C19B C20B C21B 119.9(3) . . ?
C20B C21B C16B 119.35(19) . . ?
C20B C21B N2B 125.1(2) . . ?
C16B C21B N2B 115.52(19) . . ?
N2B C22B C23B 125.9(2) . . ?
C24B C23B C28B 120.82(19) . . ?
C24B C23B C22B 115.9(2) . . ?
C28B C23B C22B 123.2(2) . . ?
C25B C24B C23B 122.6(2) . . ?
C24B C25B C26B 116.1(2) . . ?
C24B C25B C29B 124.1(2) . . ?
C26B C25B C29B 119.8(2) . . ?
C27B C26B C25B 124.7(2) . . ?
C26B C27B C28B 119.0(2) . . ?
C26B C27B C33B 121.85(19) . . ?
C28B C27B C33B 119.2(2) . . ?
O2B C28B C23B 123.18(19) . . ?
O2B C28B C27B 120.0(2) . . ?
C23B C28B C27B 116.8(2) . . ?
C25B C29B C32B 110.1(2) . . ?
C25B C29B C31B 110.4(2) . . ?
C32B C29B C31B 108.5(2) . . ?
C25B C29B C30B 112.0(2) . . ?
C32B C29B C30B 107.8(3) . . ?
C31B C29B C30B 107.9(2) . . ?
C35B C33B C34B 108.22(17) . . ?
C35B C33B C27B 111.9(2) . . ?
C34B C33B C27B 109.99(18) . . ?
C35B C33B C36B 106.9(2) . . ?
C34B C33B C36B 108.7(2) . . ?
C27B C33B C36B 111.05(16) . . ?
N3B C37B C38B 123.1(2) . . ?
C39B C38B C37B 117.6(2) . . ?
C39B C38B C42" 114.2(3) . . ?
C37B C38B C42" 128.0(3) . . ?
C39B C38B C42B 126.8(3) . . ?
C37B C38B C42B 115.3(3) . . ?
C42" C38B C42B 17.0(3) . . ?
C40B C39B C38B 119.8(2) . . ?
C39B C40B C41B 119.3(2) . . ?
N3B C41B C40B 122.0(2) . . ?
N4B C42B C45B 104.3(6) . . ?
N4B C42B C38B 108.0(8) . . ?
C45B C42B C38B 120.2(6) . . ?
N4" C42" C38B 110.8(5) . . ?
N4" C42" C45" 105.0(5) . . ?
C38B C42" C45" 116.9(6) . . ?
N4B C43B C44B 104.0(12) . . ?
N4" C43" C44" 103.9(13) . . ?
C43B C44B C45B 105.3(9) . . ?
C43" C44" C45" 104.5(8) . . ?
C42B C45B C44B 104.3(8) . . ?
C44" C45" C42" 104.4(5) . . ?
C1A O1 Zn1A 127.34(18) . . ?
C7A N1 C16A 121.7(2) . . ?
C7A N1 Zn1A 122.96(14) . . ?
C16A N1 Zn1A 114.28(13) . . ?
O1 C1A C6A 123.0(2) . . ?
O1 C1A C2A 120.1(2) . . ?
C6A C1A C2A 116.94(19) . . ?
O2 Zn1A O1 94.14(7) . . ?
O2 Zn1A N2 89.13(7) . . ?
O1 Zn1A N2 150.55(9) . . ?
O2 Zn1A N1 156.75(8) . . ?
O1 Zn1A N1 88.02(7) . . ?
N2 Zn1A N1 78.09(7) . . ?
O2 Zn1A N3A 97.89(8) . . ?
O1 Zn1A N3A 103.32(9) . . ?
N2 Zn1A N3A 105.20(9) . . ?
N1 Zn1A N3A 104.14(9) . . ?
C28A O2 Zn1A 131.78(14) . . ?
C22A N2 C21A 120.52(18) . . ?
C22A N2 Zn1A 125.09(16) . . ?
C21A N2 Zn1A 113.81(14) . . ?
C3A C2A C1A 118.4(2) . . ?
C3A C2A C8A 121.5(2) . . ?
C1A C2A C8A 120.2(2) . . ?
C37A N3A C41A 117.4(3) . . ?
C37A N3A Zn1A 119.7(2) . . ?
C41A N3A Zn1A 122.4(2) . . ?
C2A C3A C4A 124.5(2) . . ?
C5A C4A C3A 116.8(2) . . ?
C5A C4A C12A 122.9(2) . . ?
C3A C4A C12A 120.3(2) . . ?
C42A N4A C46A 121.1(6) . . ?
C42A N4A C43A 105.5(6) . . ?
C46A N4A C43A 112.0(6) . . ?
C4A C5A C6A 121.8(2) . . ?
C5A C6A C1A 121.1(2) . . ?
C5A C6A C7A 114.8(2) . . ?
C1A C6A C7A 124.09(19) . . ?
N1 C7A C6A 126.1(2) . . ?
C2A C8A C11A 111.8(2) . . ?
C2A C8A C9A 109.9(3) . . ?
C11A C8A C9A 107.0(4) . . ?
C2A C8A C10A 110.0(3) . . ?
C11A C8A C10A 107.2(3) . . ?
C9A C8A C10A 110.9(3) . . ?
C15A C12A C14A 107.6(3) . . ?
C15A C12A C4A 111.7(2) . . ?
C14A C12A C4A 110.6(3) . . ?
C15A C12A C13A 109.1(4) . . ?
C14A C12A C13A 109.0(3) . . ?
C4A C12A C13A 108.8(2) . . ?
C17A C16A C21A 119.6(2) . . ?
C17A C16A N1 125.3(2) . . ?
C21A C16A N1 115.09(19) . . ?
C18A C17A C16A 119.9(2) . . ?
C17A C18A C19A 120.6(2) . . ?
C18A C19A C20A 120.2(2) . . ?
C19A C20A C21A 119.9(2) . . ?
C20A C21A C16A 119.6(2) . . ?
C20A C21A N2 124.4(2) . . ?
C16A C21A N2 116.01(19) . . ?
N2 C22A C23A 126.64(19) . . ?
C24A C23A C22A 115.22(19) . . ?
C24A C23A C28A 120.6(2) . . ?
C22A C23A C28A 124.14(19) . . ?
C25A C24A C23A 122.2(2) . . ?
C24A C25A C26A 116.7(2) . . ?
C24A C25A C29A 123.5(2) . . ?
C26A C25A C29A 119.8(3) . . ?
C27A C26A C25A 124.4(2) . . ?
C26A C27A C28A 118.8(2) . . ?
C26A C27A C33A 121.4(2) . . ?
C28A C27A C33A 119.83(19) . . ?
O2 C28A C23A 122.9(2) . . ?
O2 C28A C27A 119.72(19) . . ?
C23A C28A C27A 117.34(19) . . ?
C31A C29A C25A 110.9(3) . . ?
C31A C29A C30A 109.1(3) . . ?
C25A C29A C30A 111.9(3) . . ?
C31A C29A C32A 109.5(3) . . ?
C25A C29A C32A 108.3(3) . . ?
C30A C29A C32A 107.2(3) . . ?
C34A C33A C35A 108.3(2) . . ?
C34A C33A C27A 112.2(2) . . ?
C35A C33A C27A 109.6(2) . . ?
C34A C33A C36A 106.2(3) . . ?
C35A C33A C36A 109.4(2) . . ?
C27A C33A C36A 111.15(16) . . ?
N3A C37A C38A 124.4(4) . . ?
C39A C38A C37A 117.1(4) . . ?
C39A C38A C42A 117.0(4) . . ?
C37A C38A C42A 125.4(5) . . ?
C39A C38A C42' 133.3(7) . . ?
C37A C38A C42' 105.9(8) . . ?
C42A C38A C42' 30.9(6) . . ?
C40A C39A C38A 119.5(3) . . ?
C39A C40A C41A 119.4(5) . . ?
N3A C41A C40A 122.1(4) . . ?
N4A C42A C38A 108.8(4) . . ?
N4A C42A C45A 111.2(7) . . ?
C38A C42A C45A 117.4(7) . . ?
N4A C43A C44A 100.4(7) . . ?
C43A C44A C45A 113.2(9) . . ?
C42A C45A C44A 96.3(8) . . ?
C46' N4' C43' 113.6(13) . . ?
C46' N4' C42' 117.9(14) . . ?
C43' N4' C42' 114.0(9) . . ?
N4' C42' C45' 99.6(5) . . ?
N4' C42' C38A 123.6(8) . . ?
C45' C42' C38A 129.7(10) . . ?
N4' C43' C44' 100.9(10) . . ?
C43' C44' C45' 100.1(11) . . ?
C44' C45' C42' 107.4(9) . . ?
N1SB C1SB C2SB 172.4(19) . . ?
N1SA C1SA C2SA 175.3(8) . . ?

loop_
_geom_bond_atom_site_label_1
_geom_bond_atom_site_label_2
_geom_bond_distance
_geom_bond_site_symmetry_2
_geom_bond_publ_flag
Zn1B O1B 1.959(2) . ?
Zn1B O2B 1.9643(16) . ?
Zn1B N1B 2.0698(19) . ?
Zn1B N2B 2.110(2) . ?
Zn1B N3B 2.1160(17) . ?
O1B C1B 1.285(3) . ?
C1B C6B 1.435(3) . ?
C1B C2B 1.449(3) . ?
N1B C7B 1.290(3) . ?
N1B C16B 1.412(3) . ?
O2B C28B 1.289(3) . ?
C2B C3B 1.370(4) . ?
C2B C8B 1.539(3) . ?
N2B C22B 1.288(3) . ?
N2B C21B 1.418(3) . ?
C3B C4B 1.422(3) . ?
N3B C41B 1.338(3) . ?
N3B C37B 1.342(3) . ?
C4B C5B 1.374(4) . ?
C4B C12B 1.525(4) . ?
N4B C46B 1.404(13) . ?
N4B C43B 1.46(2) . ?
N4B C42B 1.497(12) . ?
N4" C42" 1.435(8) . ?
N4" C46" 1.450(9) . ?
N4" C43" 1.477(19) . ?
C5B C6B 1.414(4) . ?
C6B C7B 1.440(3) . ?
C8B C11B 1.532(4) . ?
C8B C10B 1.541(4) . ?
C8B C9B 1.541(3) . ?
C12B C13" 1.516(17) . ?
C12B C14" 1.52(3) . ?
C12B C15B 1.528(5) . ?
C12B C13B 1.529(4) . ?
C12B C14B 1.547(6) . ?
C12B C15" 1.59(2) . ?
C16B C17B 1.403(3) . ?
C16B C21B 1.408(4) . ?
C17B C18B 1.390(4) . ?
C18B C19B 1.385(5) . ?
C19B C20B 1.384(3) . ?
C20B C21B 1.404(3) . ?
C22B C23B 1.444(3) . ?
C23B C24B 1.409(4) . ?
C23B C28B 1.438(3) . ?
C24B C25B 1.374(3) . ?
C25B C26B 1.423(4) . ?
C25B C29B 1.529(4) . ?
C26B C27B 1.373(4) . ?
C27B C28B 1.446(3) . ?
C27B C33B 1.541(3) . ?
C29B C32B 1.534(4) . ?
C29B C31B 1.535(3) . ?
C29B C30B 1.535(4) . ?
C33B C35B 1.528(3) . ?
C33B C34B 1.537(3) . ?
C33B C36B 1.542(3) . ?
C37B C38B 1.394(3) . ?
C38B C39B 1.384(4) . ?
C38B C42" 1.469(7) . ?
C38B C42B 1.604(9) . ?
C39B C40B 1.371(4) . ?
C40B C41B 1.388(3) . ?
C42B C45B 1.512(15) . ?
C42" C45" 1.541(9) . ?
C43B C44B 1.53(3) . ?
C43" C44" 1.50(2) . ?
C44B C45B 1.549(9) . ?
C44" C45" 1.528(10) . ?
O1 C1A 1.296(3) . ?
O1 Zn1A 1.9832(18) . ?
N1 C7A 1.295(3) . ?
N1 C16A 1.412(3) . ?
N1 Zn1A 2.0908(18) . ?
C1A C6A 1.425(3) . ?
C1A C2A 1.444(3) . ?
Zn1A O2 1.9664(17) . ?
Zn1A N2 2.0796(18) . ?
Zn1A N3A 2.091(2) . ?
O2 C28A 1.291(3) . ?
N2 C22A 1.296(3) . ?
N2 C21A 1.414(3) . ?
C2A C3A 1.389(3) . ?
C2A C8A 1.533(4) . ?
N3A C37A 1.329(4) . ?
N3A C41A 1.330(5) . ?
C3A C4A 1.409(4) . ?
C4A C5A 1.370(3) . ?
C4A C12A 1.528(3) . ?
N4A C42A 1.446(5) . ?
N4A C46A 1.455(5) . ?
N4A C43A 1.462(5) . ?
C5A C6A 1.417(3) . ?
C6A C7A 1.432(3) . ?
C8A C11A 1.536(4) . ?
C8A C9A 1.538(8) . ?
C8A C10A 1.550(6) . ?
C12A C15A 1.525(5) . ?
C12A C14A 1.526(6) . ?
C12A C13A 1.529(5) . ?
C16A C17A 1.400(3) . ?
C16A C21A 1.408(3) . ?
C17A C18A 1.385(3) . ?
C18A C19A 1.385(4) . ?
C19A C20A 1.391(4) . ?
C20A C21A 1.399(3) . ?
C22A C23A 1.429(3) . ?
C23A C24A 1.414(3) . ?
C23A C28A 1.432(3) . ?
C24A C25A 1.377(4) . ?
C25A C26A 1.415(4) . ?
C25A C29A 1.525(4) . ?
C26A C27A 1.383(3) . ?
C27A C28A 1.443(3) . ?
C27A C33A 1.538(3) . ?
C29A C31A 1.519(6) . ?
C29A C30A 1.531(5) . ?
C29A C32A 1.554(4) . ?
C33A C34A 1.536(4) . ?
C33A C35A 1.537(4) . ?
C33A C36A 1.543(3) . ?
C37A C38A 1.383(5) . ?
C38A C39A 1.373(7) . ?
C38A C42A 1.447(7) . ?
C38A C42' 1.576(5) . ?
C39A C40A 1.367(7) . ?
C40A C41A 1.386(5) . ?
C42A C45A 1.525(5) . ?
C43A C44A 1.538(5) . ?
C44A C45A 1.539(5) . ?
N4' C46' 1.469(5) . ?
N4' C43' 1.473(5) . ?
N4' C42' 1.487(5) . ?
C42' C45' 1.557(5) . ?
C43' C44' 1.537(5) . ?
C44' C45' 1.546(5) . ?
N1SB C1SB 1.26(2) . ?
C1SB C2SB 1.401(18) . ?
C1SA N1SA 1.139(10) . ?
C1SA C2SA 1.393(10) . ?

loop_
_geom_torsion_atom_site_label_1
_geom_torsion_atom_site_label_2
_geom_torsion_atom_site_label_3
_geom_torsion_atom_site_label_4
_geom_torsion
_geom_torsion_site_symmetry_1
_geom_torsion_site_symmetry_2
_geom_torsion_site_symmetry_3
_geom_torsion_site_symmetry_4
_geom_torsion_publ_flag
O2B Zn1B O1B C1B -150.2(2) . . . . ?
N1B Zn1B O1B C1B 3.2(2) . . . . ?
N2B Zn1B O1B C1B -56.8(3) . . . . ?
N3B Zn1B O1B C1B 105.8(2) . . . . ?
Zn1B O1B C1B C6B -7.2(3) . . . . ?
Zn1B O1B C1B C2B 171.09(15) . . . . ?
O1B Zn1B N1B C7B -0.66(17) . . . . ?
O2B Zn1B N1B C7B 96.9(2) . . . . ?
N2B Zn1B N1B C7B 157.95(18) . . . . ?
N3B Zn1B N1B C7B -107.22(17) . . . . ?
O1B Zn1B N1B C16B -172.24(14) . . . . ?
O2B Zn1B N1B C16B -74.6(2) . . . . ?
N2B Zn1B N1B C16B -13.63(13) . . . . ?
N3B Zn1B N1B C16B 81.19(15) . . . . ?
O1B Zn1B O2B C28B -168.38(17) . . . . ?
N1B Zn1B O2B C28B 95.1(2) . . . . ?
N2B Zn1B O2B C28B 36.00(17) . . . . ?
N3B Zn1B O2B C28B -60.76(18) . . . . ?
O1B C1B C2B C3B -179.6(2) . . . . ?
C6B C1B C2B C3B -1.2(3) . . . . ?
O1B C1B C2B C8B -1.6(3) . . . . ?
C6B C1B C2B C8B 176.75(18) . . . . ?
O1B Zn1B N2B C22B -118.4(2) . . . . ?
O2B Zn1B N2B C22B -23.72(16) . . . . ?
N1B Zn1B N2B C22B 179.57(17) . . . . ?
N3B Zn1B N2B C22B 78.36(16) . . . . ?
O1B Zn1B N2B C21B 74.2(2) . . . . ?
O2B Zn1B N2B C21B 168.86(14) . . . . ?
N1B Zn1B N2B C21B 12.15(13) . . . . ?
N3B Zn1B N2B C21B -89.05(14) . . . . ?
C1B C2B C3B C4B -0.1(3) . . . . ?
C8B C2B C3B C4B -178.0(2) . . . . ?
O1B Zn1B N3B C41B -90.4(2) . . . . ?
O2B Zn1B N3B C41B 171.8(2) . . . . ?
N1B Zn1B N3B C41B 2.7(2) . . . . ?
N2B Zn1B N3B C41B 82.5(2) . . . . ?
O1B Zn1B N3B C37B 96.8(2) . . . . ?
O2B Zn1B N3B C37B -1.0(2) . . . . ?
N1B Zn1B N3B C37B -170.1(2) . . . . ?
N2B Zn1B N3B C37B -90.3(2) . . . . ?
C2B C3B C4B C5B 1.3(3) . . . . ?
C2B C3B C4B C12B 178.7(2) . . . . ?
C3B C4B C5B C6B -1.3(3) . . . . ?
C12B C4B C5B C6B -178.6(2) . . . . ?
C4B C5B C6B C1B 0.0(3) . . . . ?
C4B C5B C6B C7B 171.97(19) . . . . ?
O1B C1B C6B C5B 179.5(2) . . . . ?
C2B C1B C6B C5B 1.2(3) . . . . ?
O1B C1B C6B C7B 8.2(3) . . . . ?
C2B C1B C6B C7B -170.07(18) . . . . ?
C16B N1B C7B C6B 173.50(19) . . . . ?
Zn1B N1B C7B C6B 2.4(3) . . . . ?
C5B C6B C7B N1B -177.76(19) . . . . ?
C1B C6B C7B N1B -6.1(3) . . . . ?
C3B C2B C8B C11B -2.8(3) . . . . ?
C1B C2B C8B C11B 179.31(19) . . . . ?
C3B C2B C8B C10B 116.9(3) . . . . ?
C1B C2B C8B C10B -61.0(3) . . . . ?
C3B C2B C8B C9B -122.9(3) . . . . ?
C1B C2B C8B C9B 59.2(3) . . . . ?
C5B C4B C12B C13" 171.3(8) . . . . ?
C3B C4B C12B C13" -5.9(8) . . . . ?
C5B C4B C12B C14" -63.3(12) . . . . ?
C3B C4B C12B C14" 119.5(11) . . . . ?
C5B C4B C12B C15B -5.5(4) . . . . ?
C3B C4B C12B C15B 177.4(3) . . . . ?
C5B C4B C12B C13B 114.3(3) . . . . ?
C3B C4B C12B C13B -62.9(4) . . . . ?
C5B C4B C12B C14B -125.9(3) . . . . ?
C3B C4B C12B C14B 56.9(3) . . . . ?
C5B C4B C12B C15" 56.1(9) . . . . ?
C3B C4B C12B C15" -121.0(9) . . . . ?
C7B N1B C16B C17B 22.5(3) . . . . ?
Zn1B N1B C16B C17B -165.55(18) . . . . ?
C7B N1B C16B C21B -158.69(18) . . . . ?
Zn1B N1B C16B C21B 13.3(2) . . . . ?
C21B C16B C17B C18B 3.2(4) . . . . ?
N1B C16B C17B C18B -178.0(2) . . . . ?
C16B C17B C18B C19B -1.0(4) . . . . ?
C17B C18B C19B C20B -1.4(4) . . . . ?
C18B C19B C20B C21B 1.6(3) . . . . ?
C19B C20B C21B C16B 0.7(3) . . . . ?
C19B C20B C21B N2B -178.47(19) . . . . ?
C17B C16B C21B C20B -3.0(3) . . . . ?
N1B C16B C21B C20B 178.06(17) . . . . ?
C17B C16B C21B N2B 176.17(19) . . . . ?
N1B C16B C21B N2B -2.7(3) . . . . ?
C22B N2B C21B C20B 2.8(3) . . . . ?
Zn1B N2B C21B C20B 170.28(15) . . . . ?
C22B N2B C21B C16B -176.37(18) . . . . ?
Zn1B N2B C21B C16B -8.9(2) . . . . ?
C21B N2B C22B C23B 173.88(18) . . . . ?
Zn1B N2B C22B C23B 7.6(3) . . . . ?
N2B C22B C23B C24B -168.85(19) . . . . ?
N2B C22B C23B C28B 9.3(3) . . . . ?
C28B C23B C24B C25B -0.7(3) . . . . ?
C22B C23B C24B C25B 177.53(19) . . . . ?
C23B C24B C25B C26B 1.0(3) . . . . ?
C23B C24B C25B C29B -177.3(2) . . . . ?
C24B C25B C26B C27B -0.4(3) . . . . ?
C29B C25B C26B C27B 178.0(2) . . . . ?
C25B C26B C27B C28B -0.6(3) . . . . ?
C25B C26B C27B C33B 179.74(19) . . . . ?
Zn1B O2B C28B C23B -31.4(3) . . . . ?
Zn1B O2B C28B C27B 149.20(14) . . . . ?
C24B C23B C28B O2B -179.71(18) . . . . ?
C22B C23B C28B O2B 2.2(3) . . . . ?
C24B C23B C28B C27B -0.3(3) . . . . ?
C22B C23B C28B C27B -178.39(17) . . . . ?
C26B C27B C28B O2B -179.68(18) . . . . ?
C33B C27B C28B O2B 0.0(3) . . . . ?
C26B C27B C28B C23B 0.9(3) . . . . ?
C33B C27B C28B C23B -179.41(17) . . . . ?
C24B C25B C29B C32B 116.2(3) . . . . ?
C26B C25B C29B C32B -62.1(3) . . . . ?
C24B C25B C29B C31B -124.0(2) . . . . ?
C26B C25B C29B C31B 57.7(3) . . . . ?
C24B C25B C29B C30B -3.7(3) . . . . ?
C26B C25B C29B C30B 178.0(2) . . . . ?
C26B C27B C33B C35B 3.2(3) . . . . ?
C28B C27B C33B C35B -176.43(18) . . . . ?
C26B C27B C33B C34B -117.1(2) . . . . ?
C28B C27B C33B C34B 63.3(2) . . . . ?
C26B C27B C33B C36B 122.6(2) . . . . ?
C28B C27B C33B C36B -57.1(3) . . . . ?
C41B N3B C37B C38B 0.1(4) . . . . ?
Zn1B N3B C37B C38B 173.0(2) . . . . ?
N3B C37B C38B C39B -0.1(5) . . . . ?
N3B C37B C38B C42" 173.3(5) . . . . ?
N3B C37B C38B C42B -173.4(5) . . . . ?
C37B C38B C39B C40B 0.3(4) . . . . ?
C42" C38B C39B C40B -173.9(4) . . . . ?
C42B C38B C39B C40B 172.7(6) . . . . ?
C38B C39B C40B C41B -0.5(4) . . . . ?
C37B N3B C41B C40B -0.2(4) . . . . ?
Zn1B N3B C41B C40B -173.2(2) . . . . ?
C39B C40B C41B N3B 0.4(4) . . . . ?
C46B N4B C42B C45B 159.1(9) . . . . ?
C43B N4B C42B C45B 42.3(10) . . . . ?
C46B N4B C42B C38B -71.9(9) . . . . ?
C43B N4B C42B C38B 171.2(8) . . . . ?
C39B C38B C42B N4B 117.9(5) . . . . ?
C37B C38B C42B N4B -69.6(6) . . . . ?
C42" C38B C42B N4B 72(2) . . . . ?
C39B C38B C42B C45B -122.8(6) . . . . ?
C37B C38B C42B C45B 49.7(9) . . . . ?
C42" C38B C42B C45B -169(3) . . . . ?
C46" N4" C42" C38B 75.1(7) . . . . ?
C43" N4" C42" C38B -165.2(9) . . . . ?
C46" N4" C42" C45" -157.9(6) . . . . ?
C43" N4" C42" C45" -38.2(10) . . . . ?
C39B C38B C42" N4" -175.7(4) . . . . ?
C37B C38B C42" N4" 10.7(8) . . . . ?
C42B C38B C42" N4" -34.9(18) . . . . ?
C39B C38B C42" C45" 64.1(7) . . . . ?
C37B C38B C42" C45" -109.5(6) . . . . ?
C42B C38B C42" C45" -155(2) . . . . ?
C46B N4B C43B C44B -159.3(9) . . . . ?
C42B N4B C43B C44B -41.1(9) . . . . ?
C42" N4" C43" C44" 43.6(9) . . . . ?
C46" N4" C43" C44" 165.3(7) . . . . ?
N4B C43B C44B C45B 24.6(10) . . . . ?
N4" C43" C44" C45" -30.8(10) . . . . ?
N4B C42B C45B C44B -25.7(7) . . . . ?
C38B C42B C45B C44B -146.8(7) . . . . ?
C43B C44B C45B C42B 1.0(10) . . . . ?
C43" C44" C45" C42" 7.8(11) . . . . ?
N4" C42" C45" C44" 18.6(9) . . . . ?
C38B C42" C45" C44" 141.8(7) . . . . ?
Zn1A O1 C1A C6A -22.7(4) . . . . ?
Zn1A O1 C1A C2A 158.5(2) . . . . ?
C1A O1 Zn1A O2 -172.0(2) . . . . ?
C1A O1 Zn1A N2 92.5(3) . . . . ?
C1A O1 Zn1A N1 31.2(2) . . . . ?
C1A O1 Zn1A N3A -72.8(2) . . . . ?
C7A N1 Zn1A O2 -120.3(2) . . . . ?
C16A N1 Zn1A O2 71.2(3) . . . . ?
C7A N1 Zn1A O1 -24.4(2) . . . . ?
C16A N1 Zn1A O1 167.15(18) . . . . ?
C7A N1 Zn1A N2 -178.2(2) . . . . ?
C16A N1 Zn1A N2 13.28(17) . . . . ?
C7A N1 Zn1A N3A 78.9(2) . . . . ?
C16A N1 Zn1A N3A -89.61(18) . . . . ?
O1 Zn1A O2 C28A -147.1(2) . . . . ?
N2 Zn1A O2 C28A 3.6(2) . . . . ?
N1 Zn1A O2 C28A -52.4(3) . . . . ?
N3A Zn1A O2 C28A 108.9(2) . . . . ?
O2 Zn1A N2 C22A -3.7(2) . . . . ?
O1 Zn1A N2 C22A 93.1(2) . . . . ?
N1 Zn1A N2 C22A 156.7(2) . . . . ?
N3A Zn1A N2 C22A -101.7(2) . . . . ?
O2 Zn1A N2 C21A -175.03(18) . . . . ?
O1 Zn1A N2 C21A -78.1(3) . . . . ?
N1 Zn1A N2 C21A -14.58(17) . . . . ?
N3A Zn1A N2 C21A 87.04(18) . . . . ?
O1 C1A C2A C3A -174.2(3) . . . . ?
C6A C1A C2A C3A 6.9(4) . . . . ?
O1 C1A C2A C8A 6.0(5) . . . . ?
C6A C1A C2A C8A -172.9(3) . . . . ?
O2 Zn1A N3A C37A 89.5(3) . . . . ?
O1 Zn1A N3A C37A -6.6(3) . . . . ?
N2 Zn1A N3A C37A -179.2(3) . . . . ?
N1 Zn1A N3A C37A -98.0(3) . . . . ?
O2 Zn1A N3A C41A -82.9(3) . . . . ?
O1 Zn1A N3A C41A -179.0(3) . . . . ?
N2 Zn1A N3A C41A 8.4(3) . . . . ?
N1 Zn1A N3A C41A 89.6(3) . . . . ?
C1A C2A C3A C4A -3.7(5) . . . . ?
C8A C2A C3A C4A 176.1(3) . . . . ?
C2A C3A C4A C5A -1.6(5) . . . . ?
C2A C3A C4A C12A 177.8(3) . . . . ?
C3A C4A C5A C6A 3.3(4) . . . . ?
C12A C4A C5A C6A -176.1(3) . . . . ?
C4A C5A C6A C1A 0.2(4) . . . . ?
C4A C5A C6A C7A -180.0(2) . . . . ?
O1 C1A C6A C5A 175.8(2) . . . . ?
C2A C1A C6A C5A -5.4(4) . . . . ?
O1 C1A C6A C7A -4.0(4) . . . . ?
C2A C1A C6A C7A 174.8(2) . . . . ?
C16A N1 C7A C6A 178.0(2) . . . . ?
Zn1A N1 C7A C6A 10.4(4) . . . . ?
C5A C6A C7A N1 -170.2(2) . . . . ?
C1A C6A C7A N1 9.6(4) . . . . ?
C3A C2A C8A C11A -0.2(6) . . . . ?
C1A C2A C8A C11A 179.6(4) . . . . ?
C3A C2A C8A C9A -118.8(3) . . . . ?
C1A C2A C8A C9A 61.0(4) . . . . ?
C3A C2A C8A C10A 118.8(3) . . . . ?
C1A C2A C8A C10A -61.4(4) . . . . ?
C5A C4A C12A C15A -3.9(5) . . . . ?
C3A C4A C12A C15A 176.7(4) . . . . ?
C5A C4A C12A C14A -123.7(3) . . . . ?
C3A C4A C12A C14A 56.9(4) . . . . ?
C5A C4A C12A C13A 116.5(3) . . . . ?
C3A C4A C12A C13A -62.8(4) . . . . ?
C7A N1 C16A C17A 1.4(4) . . . . ?
Zn1A N1 C16A C17A 170.1(2) . . . . ?
C7A N1 C16A C21A -178.6(2) . . . . ?
Zn1A N1 C16A C21A -9.9(3) . . . . ?
C21A C16A C17A C18A 2.8(4) . . . . ?
N1 C16A C17A C18A -177.2(3) . . . . ?
C16A C17A C18A C19A 0.1(5) . . . . ?
C17A C18A C19A C20A -2.1(5) . . . . ?
C18A C19A C20A C21A 1.4(5) . . . . ?
C19A C20A C21A C16A 1.5(4) . . . . ?
C19A C20A C21A N2 -179.4(3) . . . . ?
C17A C16A C21A C20A -3.5(4) . . . . ?
N1 C16A C21A C20A 176.5(2) . . . . ?
C17A C16A C21A N2 177.3(2) . . . . ?
N1 C16A C21A N2 -2.7(3) . . . . ?
C22A N2 C21A C20A 23.2(4) . . . . ?
Zn1A N2 C21A C20A -165.1(2) . . . . ?
C22A N2 C21A C16A -157.7(2) . . . . ?
Zn1A N2 C21A C16A 14.0(3) . . . . ?
C21A N2 C22A C23A 175.8(2) . . . . ?
Zn1A N2 C22A C23A 5.1(4) . . . . ?
N2 C22A C23A C24A 177.6(2) . . . . ?
N2 C22A C23A C28A -4.8(4) . . . . ?
C22A C23A C24A C25A 177.5(3) . . . . ?
C28A C23A C24A C25A -0.2(4) . . . . ?
C23A C24A C25A C26A -1.3(4) . . . . ?
C23A C24A C25A C29A 177.6(3) . . . . ?
C24A C25A C26A C27A 1.1(4) . . . . ?
C29A C25A C26A C27A -177.9(3) . . . . ?
C25A C26A C27A C28A 0.7(4) . . . . ?
C25A C26A C27A C33A -179.7(3) . . . . ?
Zn1A O2 C28A C23A -4.4(3) . . . . ?
Zn1A O2 C28A C27A 175.25(17) . . . . ?
C24A C23A C28A O2 -178.4(2) . . . . ?
C22A C23A C28A O2 4.1(4) . . . . ?
C24A C23A C28A C27A 1.9(3) . . . . ?
C22A C23A C28A C27A -175.6(2) . . . . ?
C26A C27A C28A O2 178.2(2) . . . . ?
C33A C27A C28A O2 -1.4(3) . . . . ?
C26A C27A C28A C23A -2.1(3) . . . . ?
C33A C27A C28A C23A 178.3(2) . . . . ?
C24A C25A C29A C31A 124.1(3) . . . . ?
C26A C25A C29A C31A -57.0(4) . . . . ?
C24A C25A C29A C30A 2.1(5) . . . . ?
C26A C25A C29A C30A -179.0(3) . . . . ?
C24A C25A C29A C32A -115.8(3) . . . . ?
C26A C25A C29A C32A 63.1(4) . . . . ?
C26A C27A C33A C34A 4.7(4) . . . . ?
C28A C27A C33A C34A -175.7(3) . . . . ?
C26A C27A C33A C35A -115.6(3) . . . . ?
C28A C27A C33A C35A 64.0(3) . . . . ?
C26A C27A C33A C36A 123.4(3) . . . . ?
C28A C27A C33A C36A -57.0(3) . . . . ?
C41A N3A C37A C38A -1.2(6) . . . . ?
Zn1A N3A C37A C38A -174.0(4) . . . . ?
N3A C37A C38A C39A -0.8(7) . . . . ?
N3A C37A C38A C42A 171.2(5) . . . . ?
N3A C37A C38A C42' -162.0(6) . . . . ?
C37A C38A C39A C40A 2.4(7) . . . . ?
C42A C38A C39A C40A -170.3(5) . . . . ?
C42' C38A C39A C40A 157.2(9) . . . . ?
C38A C39A C40A C41A -2.1(8) . . . . ?
C37A N3A C41A C40A 1.6(7) . . . . ?
Zn1A N3A C41A C40A 174.2(4) . . . . ?
C39A C40A C41A N3A 0.0(8) . . . . ?
C46A N4A C42A C38A 61.9(9) . . . . ?
C43A N4A C42A C38A -169.7(7) . . . . ?
C46A N4A C42A C45A -167.3(8) . . . . ?
C43A N4A C42A C45A -38.9(10) . . . . ?
C39A C38A C42A N4A -146.0(6) . . . . ?
C37A C38A C42A N4A 42.0(9) . . . . ?
C42' C38A C42A N4A -15.7(10) . . . . ?
C39A C38A C42A C45A 86.6(10) . . . . ?
C37A C38A C42A C45A -85.4(10) . . . . ?
C42' C38A C42A C45A -143.0(15) . . . . ?
C42A N4A C43A C44A 32.9(12) . . . . ?
C46A N4A C43A C44A 166.6(10) . . . . ?
N4A C43A C44A C45A -18.9(17) . . . . ?
N4A C42A C45A C44A 24.1(13) . . . . ?
C38A C42A C45A C44A 150.3(10) . . . . ?
C43A C44A C45A C42A -2.3(17) . . . . ?
C46' N4' C42' C45' 145.0(16) . . . . ?
C43' N4' C42' C45' 8.0(17) . . . . ?
C46' N4' C42' C38A -62(2) . . . . ?
C43' N4' C42' C38A 161.1(14) . . . . ?
C39A C38A C42' N4' 147.4(10) . . . . ?
C37A C38A C42' N4' -55.8(15) . . . . ?
C42A C38A C42' N4' 78.5(15) . . . . ?
C39A C38A C42' C45' -68(2) . . . . ?
C37A C38A C42' C45' 88.7(16) . . . . ?
C42A C38A C42' C45' -137(2) . . . . ?
C46' N4' C43' C44' -170.7(16) . . . . ?
C42' N4' C43' C44' -31.7(18) . . . . ?
N4' C43' C44' C45' 40.3(16) . . . . ?
C43' C44' C45' C42' -38.1(17) . . . . ?
N4' C42' C45' C44' 19.4(16) . . . . ?
C38A C42' C45' C44' -131.3(15) . . . . ?
